data_7120819
loop_
_publ_author_name
'Tsoureas, Nikolaos'
'Green, Jennifer'
'Cloke, Frederick Geoffrey'

_publ_section_title
;
 C-H and H-H Activation at a Di-titanium Centre
;
_journal_name_full 'Chem. Commun.'
_journal_paper_doi 10.1039/C7CC07726B
_journal_year 2017
_chemical_formula_moiety 'C59 H106 N2 Si4 Ti2'
_chemical_formula_sum 'C59 H106 N2 Si4 Ti2'
_chemical_formula_weight 1051.61
_chemical_name_systematic 4_Cu
_chemical_properties_physical Air-sensitive,Moisture-sensitive
_space_group_crystal_system monoclinic
_space_group_IT_number 14
_space_group_name_Hall '-P 2yn'
_space_group_name_H-M_alt 'P 1 21/n 1'
_symmetry_space_group_name_Hall '-P 2yn'
_symmetry_space_group_name_H-M 'P 1 21/n 1'
_atom_sites_solution_hydrogens mixed
_audit_creation_method SHELXL-2013
_audit_update_record
;
2017-10-23 deposited with the CCDC.
2017-10-25 downloaded from the CCDC.
;
_cell_angle_alpha 90
_cell_angle_beta 101.286(4)
_cell_angle_gamma 90
_cell_formula_units_Z 4
_cell_length_a 20.8365(8)
_cell_length_b 13.6281(8)
_cell_length_c 22.1659(12)
_cell_measurement_reflns_used 4395
_cell_measurement_temperature 173(2)
_cell_measurement_theta_max 70.5040
_cell_measurement_theta_min 3.8720
_cell_volume 6172.6(6)
_computing_cell_refinement 'CrysAlisPro 1.171.38.44a (Rigaku OD, 2015)'
_computing_data_collection 'CrysAlisPro 1.171.38.44a (Rigaku OD, 2015)'
_computing_data_reduction 'CrysAlisPro 1.171.38.44a (Rigaku OD, 2015)'
_computing_structure_refinement 'SHELXL-2013 (Sheldrick, 2013)'
_computing_structure_solution 'SHELXL-2013 (Sheldrick, 2013)'
_diffrn_ambient_temperature 173(2)
_diffrn_detector_area_resol_mean 16.1033
_diffrn_measured_fraction_theta_full 0.996
_diffrn_measured_fraction_theta_max 0.995
_diffrn_measurement_device_type 'Xcalibur, Eos, Gemini ultra'
_diffrn_measurement_method '\w scans'
_diffrn_radiation_type CuK\a
_diffrn_radiation_wavelength 1.54184
_diffrn_reflns_av_R_equivalents 0.0426
_diffrn_reflns_av_unetI/netI 0.0731
_diffrn_reflns_Laue_measured_fraction_full 0.996
_diffrn_reflns_Laue_measured_fraction_max 0.995
_diffrn_reflns_limit_h_max 25
_diffrn_reflns_limit_h_min -22
_diffrn_reflns_limit_k_max 8
_diffrn_reflns_limit_k_min -16
_diffrn_reflns_limit_l_max 24
_diffrn_reflns_limit_l_min -26
_diffrn_reflns_number 19255
_diffrn_reflns_point_group_measured_fraction_full 0.996
_diffrn_reflns_point_group_measured_fraction_max 0.995
_diffrn_reflns_theta_full 67.684
_diffrn_reflns_theta_max 68.244
_diffrn_reflns_theta_min 3.828
_diffrn_source 'fine-focus sealed X-ray tube'
_exptl_absorpt_coefficient_mu 3.201
_exptl_absorpt_correction_T_max 1.00000
_exptl_absorpt_correction_T_min 0.94338
_exptl_absorpt_correction_type multi-scan
_exptl_absorpt_process_details
;
CrysAlisPro 1.171.38.44a (Rigaku Oxford Diffraction, 2015)
Empirical absorption correction using spherical harmonics,
 implemented in SCALE3 ABSPACK scaling algorithm.
;
_exptl_crystal_colour 'metallic intense green'
_exptl_crystal_density_diffrn 1.132
_exptl_crystal_density_meas ?
_exptl_crystal_description Plate
_exptl_crystal_F_000 2296
_exptl_crystal_recrystallization_method 'Re-crystallisation from solvent: toluene/pentane'
_exptl_crystal_size_max 0.200
_exptl_crystal_size_mid 0.100
_exptl_crystal_size_min 0.080
_refine_diff_density_max 0.857
_refine_diff_density_min -0.771
_refine_diff_density_rms 0.070
_refine_ls_extinction_method none
_refine_ls_goodness_of_fit_ref 1.030
_refine_ls_hydrogen_treatment mixed
_refine_ls_matrix_type full
_refine_ls_number_parameters 610
_refine_ls_number_reflns 11249
_refine_ls_number_restraints 2
_refine_ls_restrained_S_all 1.036
_refine_ls_R_factor_all 0.0880
_refine_ls_R_factor_gt 0.0590
_refine_ls_shift/su_max 0.001
_refine_ls_shift/su_mean 0.000
_refine_ls_structure_factor_coef Fsqd
_refine_ls_weighting_details 'w=1/[\s^2^(Fo^2^)+(0.0736P)^2^+2.7974P] where P=(Fo^2^+2Fc^2^)/3'
_refine_ls_weighting_scheme calc
_refine_ls_wR_factor_gt 0.1442
_refine_ls_wR_factor_ref 0.1644
_reflns_Friedel_coverage 0.000
_reflns_number_gt 7962
_reflns_number_total 11249
_reflns_threshold_expression 'I > 2\s(I)'
_cod_data_source_file c7cc07726b2.cif
_cod_data_source_block 4_Cu
_cod_depositor_comments
;
The following automatic conversions were performed:

'_exptl_crystal_density_meas' value 'not measured' was changed to '?'
- the value is perceived as not measured.

Automatic conversion script
Id: cif_fix_values 4973 2017-02-22 13:04:09Z antanas 
;
_cod_database_code 7120819
_shelx_space_group_comment
;
The symmetry employed for this shelxl refinement is uniquely defined
by the following loop, which should always be used as a source of
symmetry information in preference to the above space-group names.
They are only intended as comments.
;
_shelx_estimated_absorpt_t_min 0.567
_shelx_estimated_absorpt_t_max 0.784
_oxdiff_exptl_absorpt_empirical_full_min 0.881
_oxdiff_exptl_absorpt_empirical_full_max 1.194
_oxdiff_exptl_absorpt_empirical_details
;
Empirical correction (ABSPACK) includes:
- Absorption correction using spherical harmonics
- Frame scaling
;
_shelxl_version_number 2013-3

loop_
_space_group_symop_operation_xyz
'x, y, z'
'-x+1/2, y+1/2, -z+1/2'
'-x, -y, -z'
'x-1/2, -y-1/2, z-1/2'

loop_
_atom_site_label
_atom_site_type_symbol
_atom_site_fract_x
_atom_site_fract_y
_atom_site_fract_z
_atom_site_U_iso_or_equiv
_atom_site_adp_type
_atom_site_occupancy
_atom_site_site_symmetry_order
_atom_site_calc_flag
_atom_site_refinement_flags_posn
_atom_site_refinement_flags_adp
_atom_site_refinement_flags_occupancy
_atom_site_disorder_assembly
_atom_site_disorder_group
C1 C 0.66526(17) -0.0656(3) 0.89408(16) 0.0279(7) Uani 1 1 d . . . . .
C2 C 0.83536(16) 0.0814(3) 0.94579(16) 0.0259(7) Uani 1 1 d . . . . .
C3 C 0.79807(17) 0.0493(3) 0.88634(16) 0.0273(7) Uani 1 1 d . . . . .
C4 C 0.75709(17) 0.1313(3) 0.86516(15) 0.0275(7) Uani 1 1 d . . . . .
H4 H 0.7297 0.1351 0.8255 0.033 Uiso 1 1 calc R U . . .
C5 C 0.76190(16) 0.2057(2) 0.90968(15) 0.0261(7) Uani 1 1 d . . . . .
H5 H 0.7356 0.2631 0.9073 0.031 Uiso 1 1 calc R U . . .
C6 C 0.81462(15) 0.1783(2) 0.95998(15) 0.0243(7) Uani 1 1 d . . . . .
C7 C 0.85714(17) 0.2144(3) 1.01518(16) 0.0289(7) Uani 1 1 d . . . . .
C8 C 0.90311(16) 0.1359(3) 1.03232(17) 0.0317(8) Uani 1 1 d . . . . .
H8 H 0.9391 0.1391 1.0660 0.038 Uiso 1 1 calc R U . . .
C9 C 0.88871(17) 0.0536(3) 0.99358(17) 0.0314(8) Uani 1 1 d . . . . .
H9 H 0.9102 -0.0082 0.9983 0.038 Uiso 1 1 calc R U . . .
C10 C 0.73951(17) 0.2038(3) 1.08286(16) 0.0277(7) Uani 1 1 d . . . . .
H10 H 0.7543 0.2695 1.0813 0.033 Uiso 1 1 calc R U . . .
C11 C 0.76018(18) 0.1364(3) 1.13052(15) 0.0301(7) Uani 1 1 d . . . . .
H11 H 0.7888 0.1519 1.1682 0.036 Uiso 1 1 calc R U . . .
C12 C 0.73255(17) 0.0409(3) 1.11527(16) 0.0276(7) Uani 1 1 d . . . . .
C13 C 0.68821(16) 0.0560(2) 1.05693(15) 0.0250(7) Uani 1 1 d . . . . .
C14 C 0.69220(16) 0.1557(2) 1.03701(15) 0.0248(7) Uani 1 1 d . . . . .
C15 C 0.64245(16) 0.1734(2) 0.98125(16) 0.0262(7) Uani 1 1 d . . . . .
C18 C 0.60997(16) 0.0792(3) 0.97067(16) 0.0273(7) Uani 1 1 d . . . . .
H18 H 0.5731 0.0672 0.9389 0.033 Uiso 1 1 calc R U . . .
C19 C 0.63907(16) 0.0083(2) 1.01241(16) 0.0263(7) Uani 1 1 d . . . . .
H19 H 0.6283 -0.0595 1.0115 0.032 Uiso 1 1 calc R U . . .
C20 C 0.70278(19) -0.2118(3) 0.95928(18) 0.0369(8) Uani 1 1 d . . . . .
H20A H 0.6927 -0.2821 0.9576 0.055 Uiso 1 1 calc R U . . .
H20B H 0.6926 -0.1838 0.9971 0.055 Uiso 1 1 calc R U . . .
H20C H 0.7493 -0.2023 0.9590 0.055 Uiso 1 1 calc R U . . .
C21 C 0.59753(19) 0.0342(3) 0.81030(18) 0.0384(9) Uani 1 1 d . . . . .
H21A H 0.5632 0.0211 0.7742 0.058 Uiso 1 1 calc R U . . .
H21B H 0.6350 0.0651 0.7973 0.058 Uiso 1 1 calc R U . . .
H21C H 0.5804 0.0783 0.8383 0.058 Uiso 1 1 calc R U . . .
C22 C 0.58873(19) -0.1469(3) 0.82278(18) 0.0351(8) Uani 1 1 d . . . . .
C23 C 0.5356(2) -0.1566(3) 0.7669(2) 0.0541(12) Uani 1 1 d . . . . .
H23A H 0.5264 -0.0922 0.7475 0.081 Uiso 1 1 calc R U . . .
H23B H 0.4960 -0.1822 0.7789 0.081 Uiso 1 1 calc R U . . .
H23C H 0.5498 -0.2019 0.7377 0.081 Uiso 1 1 calc R U . . .
C24 C 0.6058(2) -0.3208(3) 0.8679(2) 0.0455(10) Uani 1 1 d . . . . .
H24A H 0.6361 -0.3475 0.9036 0.068 Uiso 1 1 calc R U . . .
H24B H 0.6132 -0.3534 0.8304 0.068 Uiso 1 1 calc R U . . .
H24C H 0.5607 -0.3322 0.8726 0.068 Uiso 1 1 calc R U . . .
C25 C 0.61726(19) -0.2138(3) 0.86335(18) 0.0340(8) Uani 1 1 d . . . . .
C26 C 0.7264(2) -0.1862(3) 1.1338(2) 0.0461(10) Uani 1 1 d . . . . .
H26 H 0.6945 -0.1778 1.0941 0.055 Uiso 1 1 calc R U . . .
C27 C 0.7889(3) -0.2263(3) 1.1169(3) 0.0651(14) Uani 1 1 d . . . . .
H27A H 0.8078 -0.1767 1.0936 0.098 Uiso 1 1 calc R U . . .
H27B H 0.7786 -0.2855 1.0918 0.098 Uiso 1 1 calc R U . . .
H27C H 0.8203 -0.2425 1.1545 0.098 Uiso 1 1 calc R U . . .
C28 C 0.6972(3) -0.2648(3) 1.1702(3) 0.0706(16) Uani 1 1 d . . . . .
H28A H 0.6568 -0.2397 1.1810 0.106 Uiso 1 1 calc R U . . .
H28B H 0.7287 -0.2808 1.2078 0.106 Uiso 1 1 calc R U . . .
H28C H 0.6873 -0.3239 1.1449 0.106 Uiso 1 1 calc R U . . .
C29 C 0.6615(3) 0.0574(4) 1.2406(2) 0.0549(12) Uani 1 1 d . . . . .
H29A H 0.7023 0.0635 1.2710 0.082 Uiso 1 1 calc R U . . .
H29B H 0.6242 0.0610 1.2615 0.082 Uiso 1 1 calc R U . . .
H29C H 0.6585 0.1109 1.2106 0.082 Uiso 1 1 calc R U . . .
C30 C 0.6605(2) -0.0415(3) 1.20728(19) 0.0433(10) Uani 1 1 d . . . . .
H30 H 0.6607 -0.0941 1.2388 0.052 Uiso 1 1 calc R U . . .
C31 C 0.5965(2) -0.0512(4) 1.1605(2) 0.0571(13) Uani 1 1 d . . . . .
H31A H 0.5956 -0.1144 1.1393 0.086 Uiso 1 1 calc R U . . .
H31B H 0.5932 0.0022 1.1304 0.086 Uiso 1 1 calc R U . . .
H31C H 0.5595 -0.0476 1.1818 0.086 Uiso 1 1 calc R U . . .
C32 C 0.8763(3) -0.0406(5) 1.2192(3) 0.0796(19) Uani 1 1 d . . . . .
H32A H 0.8762 0.0092 1.1873 0.119 Uiso 1 1 calc R U . . .
H32B H 0.8863 -0.1049 1.2035 0.119 Uiso 1 1 calc R U . . .
H32C H 0.9094 -0.0239 1.2556 0.119 Uiso 1 1 calc R U . . .
C33 C 0.8096(2) -0.0440(4) 1.2365(2) 0.0520(12) Uani 1 1 d . . . . .
H33 H 0.8037 0.0214 1.2551 0.062 Uiso 1 1 calc R U . . .
C34 C 0.8089(3) -0.1197(5) 1.2880(2) 0.083(2) Uani 1 1 d . . . . .
H34A H 0.7657 -0.1196 1.2994 0.124 Uiso 1 1 calc R U . . .
H34B H 0.8424 -0.1025 1.3239 0.124 Uiso 1 1 calc R U . . .
H34C H 0.8180 -0.1851 1.2733 0.124 Uiso 1 1 calc R U . . .
C35 C 0.9829(3) 0.4340(4) 1.1291(2) 0.0619(14) Uani 1 1 d . . . . .
H35A H 0.9991 0.4605 1.0938 0.093 Uiso 1 1 calc R U . . .
H35B H 1.0197 0.4241 1.1636 0.093 Uiso 1 1 calc R U . . .
H35C H 0.9518 0.4803 1.1413 0.093 Uiso 1 1 calc R U . . .
C36 C 0.9486(2) 0.3354(3) 1.11136(19) 0.0442(10) Uani 1 1 d . . . . .
H36 H 0.9837 0.2898 1.1037 0.053 Uiso 1 1 calc R U . . .
C37 C 0.9233(3) 0.2915(4) 1.1660(2) 0.0580(13) Uani 1 1 d . . . . .
H37A H 0.9020 0.2285 1.1539 0.087 Uiso 1 1 calc R U . . .
H37B H 0.8917 0.3366 1.1785 0.087 Uiso 1 1 calc R U . . .
H37C H 0.9601 0.2814 1.2004 0.087 Uiso 1 1 calc R U . . .
C38 C 0.9969(2) 0.3188(4) 0.9770(3) 0.0602(13) Uani 1 1 d . . . . .
H38A H 1.0240 0.3236 1.0184 0.090 Uiso 1 1 calc R U . . .
H38B H 1.0212 0.3446 0.9469 0.090 Uiso 1 1 calc R U . . .
H38C H 0.9855 0.2500 0.9676 0.090 Uiso 1 1 calc R U . . .
C39 C 0.93499(19) 0.3778(3) 0.97438(19) 0.0387(9) Uani 1 1 d . . . . .
H39 H 0.9481 0.4480 0.9815 0.046 Uiso 1 1 calc R U . . .
C40 C 0.8927(2) 0.3707(3) 0.90952(18) 0.0469(11) Uani 1 1 d . . . . .
H40A H 0.8528 0.4095 0.9076 0.070 Uiso 1 1 calc R U . . .
H40B H 0.8810 0.3020 0.9001 0.070 Uiso 1 1 calc R U . . .
H40C H 0.9173 0.3960 0.8795 0.070 Uiso 1 1 calc R U . . .
C41 C 0.8021(2) 0.4596(4) 1.0976(2) 0.0562(12) Uani 1 1 d . . . . .
H41A H 0.7931 0.3979 1.1170 0.084 Uiso 1 1 calc R U . . .
H41B H 0.7629 0.5010 1.0911 0.084 Uiso 1 1 calc R U . . .
H41C H 0.8382 0.4939 1.1243 0.084 Uiso 1 1 calc R U . . .
C42 C 0.82102(19) 0.4379(3) 1.0355(2) 0.0395(9) Uani 1 1 d . . . . .
H42 H 0.7808 0.4111 1.0084 0.047 Uiso 1 1 calc R U . . .
C43 C 0.8347(3) 0.5369(3) 1.0072(3) 0.0569(13) Uani 1 1 d . . . . .
H43A H 0.8470 0.5257 0.9673 0.085 Uiso 1 1 calc R U . . .
H43B H 0.8705 0.5703 1.0348 0.085 Uiso 1 1 calc R U . . .
H43C H 0.7953 0.5777 1.0015 0.085 Uiso 1 1 calc R U . . .
C44 C 0.6652(2) 0.4494(3) 0.9350(2) 0.0496(11) Uani 1 1 d . . . . .
H44A H 0.6890 0.3997 0.9162 0.074 Uiso 1 1 calc R U . . .
H44B H 0.6948 0.5034 0.9508 0.074 Uiso 1 1 calc R U . . .
H44C H 0.6287 0.4745 0.9041 0.074 Uiso 1 1 calc R U . . .
C45 C 0.63853(19) 0.4031(3) 0.9881(2) 0.0389(9) Uani 1 1 d . . . . .
H45 H 0.6775 0.3847 1.0202 0.047 Uiso 1 1 calc R U . . .
C46 C 0.6017(2) 0.4826(3) 1.0170(3) 0.0574(13) Uani 1 1 d . . . . .
H46A H 0.5844 0.4543 1.0512 0.086 Uiso 1 1 calc R U . . .
H46B H 0.5655 0.5079 0.9858 0.086 Uiso 1 1 calc R U . . .
H46C H 0.6318 0.5363 1.0323 0.086 Uiso 1 1 calc R U . . .
C47 C 0.5825(2) 0.2883(3) 0.83429(18) 0.0469(10) Uani 1 1 d . . . . .
H47A H 0.6160 0.2369 0.8416 0.070 Uiso 1 1 calc R U . . .
H47B H 0.6036 0.3526 0.8346 0.070 Uiso 1 1 calc R U . . .
H47C H 0.5537 0.2776 0.7942 0.070 Uiso 1 1 calc R U . . .
C48 C 0.54184(19) 0.2849(3) 0.88516(18) 0.0374(9) Uani 1 1 d . . . . .
H48 H 0.5181 0.2207 0.8800 0.045 Uiso 1 1 calc R U . . .
C49 C 0.4885(2) 0.3646(4) 0.8734(2) 0.0619(14) Uani 1 1 d . . . . .
H49A H 0.4624 0.3618 0.9056 0.093 Uiso 1 1 calc R U . . .
H49B H 0.4601 0.3536 0.8332 0.093 Uiso 1 1 calc R U . . .
H49C H 0.5091 0.4293 0.8738 0.093 Uiso 1 1 calc R U . . .
C50 C 0.5642(2) 0.2525(4) 1.08617(19) 0.0498(11) Uani 1 1 d . . . . .
H50A H 0.5987 0.3012 1.0993 0.075 Uiso 1 1 calc R U . . .
H50B H 0.5837 0.1868 1.0878 0.075 Uiso 1 1 calc R U . . .
H50C H 0.5327 0.2550 1.1136 0.075 Uiso 1 1 calc R U . . .
C51 C 0.52913(18) 0.2748(3) 1.02006(18) 0.0351(8) Uani 1 1 d . . . . .
H51 H 0.5070 0.3399 1.0205 0.042 Uiso 1 1 calc R U . . .
C52 C 0.4758(2) 0.1976(3) 1.0009(2) 0.0470(10) Uani 1 1 d . . . . .
H52A H 0.4527 0.2108 0.9588 0.071 Uiso 1 1 calc R U . . .
H52B H 0.4448 0.2002 1.0288 0.071 Uiso 1 1 calc R U . . .
H52C H 0.4958 0.1323 1.0028 0.071 Uiso 1 1 calc R U . . .
C53 C 0.8606(2) -0.1820(3) 0.9368(2) 0.0533(12) Uani 1 1 d . . . . .
H53A H 0.8417 -0.1329 0.9605 0.080 Uiso 1 1 calc R U . . .
H53B H 0.9077 -0.1699 0.9411 0.080 Uiso 1 1 calc R U . . .
H53C H 0.8537 -0.2477 0.9523 0.080 Uiso 1 1 calc R U . . .
C54 C 0.8280(2) -0.1751(3) 0.8697(2) 0.0452(10) Uani 1 1 d . . . . .
H54 H 0.7814 -0.1949 0.8677 0.054 Uiso 1 1 calc R U . . .
C55 C 0.8570(3) -0.2525(4) 0.8317(3) 0.0745(18) Uani 1 1 d . . . . .
H55A H 0.8354 -0.2476 0.7884 0.112 Uiso 1 1 calc R U . . .
H55B H 0.8501 -0.3182 0.8471 0.112 Uiso 1 1 calc R U . . .
H55C H 0.9040 -0.2407 0.8354 0.112 Uiso 1 1 calc R U . . .
C56 C 0.7704(5) 0.0285(6) 0.7141(3) 0.128(4) Uani 1 1 d . . . . .
H56A H 0.7904 0.0870 0.7356 0.192 Uiso 1 1 calc R U . . .
H56B H 0.7274 0.0455 0.6895 0.192 Uiso 1 1 calc R U . . .
H56C H 0.7985 0.0033 0.6870 0.192 Uiso 1 1 calc R U . . .
C57 C 0.7623(6) -0.0485(5) 0.7601(3) 0.129(4) Uani 1 1 d . . . . .
H57 H 0.7252 -0.0171 0.7756 0.155 Uiso 1 1 calc R U . . .
C59A C 0.9311(5) 0.1068(7) 0.8397(5) 0.0571(11) Uani 0.541(5) 1 d D . P A 1
H59A H 0.9034 0.1601 0.8195 0.086 Uiso 0.541(5) 1 calc R U P A 1
H59B H 0.9754 0.1142 0.8318 0.086 Uiso 0.541(5) 1 calc R U P A 1
H59C H 0.9324 0.1094 0.8842 0.086 Uiso 0.541(5) 1 calc R U P A 1
C60A C 0.8994(4) -0.0038(7) 0.8114(5) 0.0571(11) Uani 0.541(5) 1 d D . P A 1
H60A H 0.9006 -0.0158 0.7671 0.069 Uiso 0.541(5) 1 calc R U P A 1
C61A C 0.9615(4) -0.0383(7) 0.8578(4) 0.0571(11) Uani 0.541(5) 1 d D . P A 1
H61A H 0.9638 -0.1101 0.8578 0.086 Uiso 0.541(5) 1 calc R U P A 1
H61B H 0.9592 -0.0152 0.8992 0.086 Uiso 0.541(5) 1 calc R U P A 1
H61C H 1.0007 -0.0112 0.8457 0.086 Uiso 0.541(5) 1 calc R U P A 1
C59B C 0.9015(5) 0.1065(8) 0.8001(6) 0.0571(11) Uani 0.459(5) 1 d . . P A 2
H59D H 0.8777 0.1526 0.8216 0.086 Uiso 0.459(5) 1 calc R U P A 2
H59E H 0.8735 0.0872 0.7610 0.086 Uiso 0.459(5) 1 calc R U P A 2
H59F H 0.9412 0.1379 0.7920 0.086 Uiso 0.459(5) 1 calc R U P A 2
C60B C 0.9253(6) -0.0098(9) 0.8512(6) 0.0571(11) Uani 0.459(5) 1 d . . P A 2
H60B H 0.9485 0.0004 0.8946 0.069 Uiso 0.459(5) 1 calc R U P A 2
C61B C 0.9614(5) -0.0634(8) 0.8085(5) 0.0571(11) Uani 0.459(5) 1 d . . P A 2
H61D H 0.9778 -0.1260 0.8272 0.086 Uiso 0.459(5) 1 calc R U P A 2
H61E H 0.9982 -0.0233 0.8015 0.086 Uiso 0.459(5) 1 calc R U P A 2
H61F H 0.9316 -0.0758 0.7693 0.086 Uiso 0.459(5) 1 calc R U P A 2
C58 C 0.7302(4) -0.1345(7) 0.7380(3) 0.125(3) Uani 1 1 d . . . . .
H58A H 0.7255 -0.1768 0.7726 0.187 Uiso 1 1 calc R U . . .
H58B H 0.7557 -0.1688 0.7117 0.187 Uiso 1 1 calc R U . . .
H58C H 0.6868 -0.1185 0.7140 0.187 Uiso 1 1 calc R U . . .
N1 N 0.66378(14) -0.1632(2) 0.90632(14) 0.0294(6) Uani 1 1 d . . . . .
N2 N 0.61796(15) -0.0571(2) 0.84157(13) 0.0304(6) Uani 1 1 d . . . . .
Si1 Si 0.82480(6) -0.04628(8) 0.83568(6) 0.0447(3) Uani 1 1 d . . . . .
Si2 Si 0.88733(5) 0.34196(7) 1.03599(5) 0.0305(2) Uani 1 1 d . . . . .
Si3 Si 0.73531(5) -0.06103(8) 1.17172(5) 0.0332(2) Uani 1 1 d . . . . .
Si4 Si 0.59008(5) 0.28565(7) 0.96662(5) 0.0285(2) Uani 1 1 d . . . . .
Ti1 Ti 0.71472(3) 0.06678(4) 0.94763(3) 0.02217(14) Uani 1 1 d . . . . .
Ti2 Ti 0.80069(3) 0.08048(4) 1.04585(3) 0.02444(15) Uani 1 1 d . . . . .
H2 H 0.840(2) -0.023(3) 1.0813(19) 0.045(12) Uiso 1 1 d . . . . .
H1 H 0.768(2) -0.020(4) 0.998(2) 0.060(15) Uiso 1 1 d . . . . .

loop_
_atom_site_aniso_label
_atom_site_aniso_U_11
_atom_site_aniso_U_22
_atom_site_aniso_U_33
_atom_site_aniso_U_23
_atom_site_aniso_U_13
_atom_site_aniso_U_12
C1 0.0269(17) 0.0251(17) 0.0331(18) 0.0025(14) 0.0093(14) 0.0031(13)
C2 0.0228(16) 0.0266(17) 0.0305(17) 0.0004(14) 0.0109(13) -0.0012(13)
C3 0.0263(17) 0.0257(17) 0.0321(18) -0.0039(14) 0.0113(14) -0.0032(13)
C4 0.0281(17) 0.0309(18) 0.0245(16) 0.0044(14) 0.0077(13) -0.0041(14)
C5 0.0238(16) 0.0245(17) 0.0298(17) 0.0069(14) 0.0049(13) -0.0002(13)
C6 0.0199(15) 0.0254(17) 0.0278(17) 0.0041(13) 0.0053(13) -0.0030(13)
C7 0.0253(17) 0.0312(18) 0.0302(18) 0.0007(15) 0.0056(14) -0.0058(14)
C8 0.0185(16) 0.041(2) 0.0350(19) 0.0033(16) 0.0032(14) -0.0038(14)
C9 0.0240(17) 0.0282(18) 0.043(2) 0.0025(15) 0.0097(15) 0.0020(14)
C10 0.0298(17) 0.0231(17) 0.0310(18) -0.0033(14) 0.0082(14) -0.0035(14)
C11 0.0358(19) 0.0317(19) 0.0233(16) -0.0036(14) 0.0067(14) -0.0007(15)
C12 0.0308(18) 0.0250(17) 0.0277(17) 0.0035(14) 0.0074(14) -0.0016(14)
C13 0.0268(17) 0.0227(16) 0.0281(17) -0.0001(13) 0.0118(13) -0.0001(13)
C14 0.0244(16) 0.0247(17) 0.0270(17) -0.0014(13) 0.0089(13) 0.0032(13)
C15 0.0226(16) 0.0250(17) 0.0322(18) 0.0015(14) 0.0086(13) 0.0041(13)
C18 0.0194(15) 0.0305(18) 0.0330(18) -0.0031(14) 0.0077(13) -0.0005(13)
C19 0.0233(16) 0.0224(16) 0.0354(18) -0.0003(14) 0.0117(14) -0.0034(13)
C20 0.035(2) 0.032(2) 0.043(2) 0.0061(17) 0.0064(16) 0.0032(16)
C21 0.035(2) 0.035(2) 0.043(2) 0.0046(17) 0.0021(16) 0.0040(16)
C22 0.036(2) 0.0293(19) 0.039(2) -0.0053(16) 0.0046(16) -0.0015(15)
C23 0.062(3) 0.042(2) 0.049(3) -0.010(2) -0.012(2) -0.008(2)
C24 0.055(3) 0.027(2) 0.054(3) -0.0086(18) 0.012(2) -0.0018(18)
C25 0.038(2) 0.0264(18) 0.039(2) -0.0062(15) 0.0101(16) -0.0024(15)
C26 0.064(3) 0.030(2) 0.046(2) 0.0052(18) 0.015(2) -0.0014(19)
C27 0.090(4) 0.033(2) 0.076(4) 0.006(2) 0.027(3) 0.011(2)
C28 0.096(4) 0.033(3) 0.088(4) 0.012(3) 0.032(3) -0.008(3)
C29 0.064(3) 0.060(3) 0.046(3) -0.003(2) 0.022(2) 0.005(2)
C30 0.049(2) 0.044(2) 0.041(2) 0.0096(18) 0.0176(18) -0.0034(19)
C31 0.043(3) 0.071(3) 0.061(3) -0.003(2) 0.021(2) -0.010(2)
C32 0.048(3) 0.118(5) 0.065(3) 0.018(3) -0.009(3) -0.006(3)
C33 0.051(3) 0.062(3) 0.038(2) 0.009(2) -0.0045(19) 0.003(2)
C34 0.087(4) 0.109(5) 0.048(3) 0.033(3) 0.003(3) 0.020(4)
C35 0.058(3) 0.060(3) 0.058(3) -0.005(2) -0.013(2) -0.023(2)
C36 0.046(2) 0.040(2) 0.043(2) 0.0015(18) -0.0018(18) -0.0120(18)
C37 0.065(3) 0.068(3) 0.036(2) 0.005(2) -0.004(2) -0.011(3)
C38 0.039(2) 0.069(3) 0.077(3) 0.012(3) 0.023(2) -0.006(2)
C39 0.0321(19) 0.039(2) 0.045(2) 0.0016(17) 0.0064(17) -0.0117(16)
C40 0.051(3) 0.051(3) 0.040(2) -0.0007(19) 0.0100(19) -0.021(2)
C41 0.051(3) 0.050(3) 0.073(3) -0.022(2) 0.025(2) -0.013(2)
C42 0.034(2) 0.0272(19) 0.056(2) -0.0040(18) 0.0057(18) -0.0070(15)
C43 0.058(3) 0.031(2) 0.083(4) 0.003(2) 0.017(3) -0.001(2)
C44 0.045(2) 0.031(2) 0.074(3) 0.009(2) 0.013(2) 0.0009(18)
C45 0.0307(19) 0.0262(19) 0.058(3) -0.0004(17) 0.0043(17) 0.0026(15)
C46 0.052(3) 0.033(2) 0.089(4) -0.014(2) 0.018(3) 0.000(2)
C47 0.055(3) 0.049(3) 0.036(2) 0.0060(19) 0.0042(19) 0.004(2)
C48 0.0327(19) 0.038(2) 0.039(2) 0.0046(17) 0.0008(16) 0.0074(16)
C49 0.050(3) 0.065(3) 0.065(3) 0.007(3) -0.004(2) 0.024(2)
C50 0.040(2) 0.071(3) 0.042(2) -0.008(2) 0.0153(18) 0.004(2)
C51 0.0271(18) 0.034(2) 0.044(2) -0.0081(17) 0.0060(16) 0.0012(15)
C52 0.036(2) 0.051(3) 0.058(3) -0.014(2) 0.0203(19) -0.0102(19)
C53 0.043(2) 0.037(2) 0.078(3) 0.008(2) 0.007(2) 0.0044(19)
C54 0.034(2) 0.033(2) 0.072(3) -0.007(2) 0.019(2) 0.0037(16)
C55 0.062(3) 0.045(3) 0.119(5) -0.029(3) 0.023(3) 0.009(2)
C56 0.190(10) 0.120(7) 0.080(5) 0.054(5) 0.043(6) 0.047(7)
C57 0.292(13) 0.050(4) 0.038(3) -0.003(3) 0.016(5) -0.016(5)
C59A 0.051(3) 0.056(2) 0.073(3) -0.015(2) 0.032(2) -0.016(2)
C60A 0.051(3) 0.056(2) 0.073(3) -0.015(2) 0.032(2) -0.016(2)
C61A 0.051(3) 0.056(2) 0.073(3) -0.015(2) 0.032(2) -0.016(2)
C59B 0.051(3) 0.056(2) 0.073(3) -0.015(2) 0.032(2) -0.016(2)
C60B 0.051(3) 0.056(2) 0.073(3) -0.015(2) 0.032(2) -0.016(2)
C61B 0.051(3) 0.056(2) 0.073(3) -0.015(2) 0.032(2) -0.016(2)
C58 0.123(7) 0.154(9) 0.080(5) 0.035(5) -0.022(5) -0.023(6)
N1 0.0296(15) 0.0241(15) 0.0357(16) -0.0010(12) 0.0094(12) 0.0019(12)
N2 0.0314(15) 0.0277(16) 0.0316(15) -0.0018(12) 0.0045(12) 0.0013(12)
Si1 0.0568(7) 0.0333(6) 0.0529(7) -0.0078(5) 0.0329(6) -0.0003(5)
Si2 0.0284(5) 0.0287(5) 0.0333(5) -0.0004(4) 0.0030(4) -0.0090(4)
Si3 0.0385(5) 0.0309(5) 0.0301(5) 0.0069(4) 0.0063(4) -0.0003(4)
Si4 0.0242(4) 0.0241(5) 0.0368(5) 0.0005(4) 0.0052(4) 0.0037(4)
Ti1 0.0201(3) 0.0207(3) 0.0260(3) 0.0008(2) 0.0051(2) 0.0000(2)
Ti2 0.0225(3) 0.0230(3) 0.0276(3) 0.0029(2) 0.0043(2) -0.0004(2)

loop_
_atom_type_symbol
_atom_type_description
_atom_type_scat_dispersion_real
_atom_type_scat_dispersion_imag
_atom_type_scat_source
C C 0.0181 0.0091 'International Tables Vol C Tables 4.2.6.8 and 6.1.1.4'
H H 0.0000 0.0000 'International Tables Vol C Tables 4.2.6.8 and 6.1.1.4'
N N 0.0311 0.0180 'International Tables Vol C Tables 4.2.6.8 and 6.1.1.4'
Si Si 0.2541 0.3302 'International Tables Vol C Tables 4.2.6.8 and 6.1.1.4'
Ti Ti 0.2191 1.8069 'International Tables Vol C Tables 4.2.6.8 and 6.1.1.4'

loop_
_geom_angle_atom_site_label_1
_geom_angle_atom_site_label_2
_geom_angle_atom_site_label_3
_geom_angle
N1 C1 N2 102.2(3)
N1 C1 Ti1 133.9(3)
N2 C1 Ti1 123.2(2)
C9 C2 C6 107.7(3)
C9 C2 C3 142.1(3)
C6 C2 C3 110.0(3)
C9 C2 Ti2 69.7(2)
C6 C2 Ti2 69.84(18)
C3 C2 Ti2 127.8(2)
C9 C2 Ti1 126.8(2)
C6 C2 Ti1 74.20(18)
C3 C2 Ti1 68.65(18)
Ti2 C2 Ti1 61.17(8)
C4 C3 C2 103.9(3)
C4 C3 Si1 125.1(3)
C2 C3 Si1 125.5(3)
C4 C3 Ti1 70.04(19)
C2 C3 Ti1 77.12(19)
Si1 C3 Ti1 137.36(17)
C5 C4 C3 112.2(3)
C5 C4 Ti1 73.12(19)
C3 C4 Ti1 75.11(19)
C5 C4 H4 123.9
C3 C4 H4 123.9
Ti1 C4 H4 119.4
C4 C5 C6 107.0(3)
C4 C5 Ti1 72.21(19)
C6 C5 Ti1 79.95(19)
C4 C5 H5 126.5
C6 C5 H5 126.5
Ti1 C5 H5 113.8
C2 C6 C7 109.6(3)
C2 C6 C5 106.4(3)
C7 C6 C5 143.8(3)
C2 C6 Ti2 75.60(19)
C7 C6 Ti2 70.48(19)
C5 C6 Ti2 124.3(2)
C2 C6 Ti1 72.80(18)
C7 C6 Ti1 130.1(2)
C5 C6 Ti1 65.90(17)
Ti2 C6 Ti1 61.88(8)
C8 C7 C6 103.7(3)
C8 C7 Si2 116.8(2)
C6 C7 Si2 130.0(3)
C8 C7 Ti2 72.0(2)
C6 C7 Ti2 73.86(19)
Si2 C7 Ti2 144.48(19)
C9 C8 C7 112.3(3)
C9 C8 Ti2 74.3(2)
C7 C8 Ti2 72.31(19)
C9 C8 H8 123.8
C7 C8 H8 123.8
Ti2 C8 H8 121.0
C8 C9 C2 106.4(3)
C8 C9 Ti2 70.9(2)
C2 C9 Ti2 76.0(2)
C8 C9 H9 126.8
C2 C9 H9 126.8
Ti2 C9 H9 118.3
C11 C10 C14 107.6(3)
C11 C10 Ti2 71.8(2)
C14 C10 Ti2 76.68(19)
C11 C10 H10 126.2
C14 C10 H10 126.2
Ti2 C10 H10 117.4
C10 C11 C12 111.5(3)
C10 C11 Ti2 73.4(2)
C12 C11 Ti2 72.9(2)
C10 C11 H11 124.3
C12 C11 H11 124.3
Ti2 C11 H11 121.0
C11 C12 C13 103.8(3)
C11 C12 Si3 124.0(3)
C13 C12 Si3 129.5(3)
C11 C12 Ti2 71.4(2)
C13 C12 Ti2 75.21(19)
Si3 C12 Ti2 131.85(18)
C19 C13 C14 107.1(3)
C19 C13 C12 142.7(3)
C14 C13 C12 110.1(3)
C19 C13 Ti2 124.6(2)
C14 C13 Ti2 73.97(19)
C12 C13 Ti2 69.52(19)
C19 C13 Ti1 68.66(18)
C14 C13 Ti1 67.87(18)
C12 C13 Ti1 128.8(2)
Ti2 C13 Ti1 60.73(8)
C10 C14 C13 106.8(3)
C10 C14 C15 142.9(3)
C13 C14 C15 109.9(3)
C10 C14 Ti1 126.1(2)
C13 C14 Ti1 79.17(19)
C15 C14 Ti1 67.40(18)
C10 C14 Ti2 68.81(19)
C13 C14 Ti2 71.83(18)
C15 C14 Ti2 128.5(2)
Ti1 C14 Ti2 62.48(8)
C18 C15 C14 102.7(3)
C18 C15 Si4 117.3(2)
C14 C15 Si4 124.9(3)
C18 C15 Ti1 72.81(19)
C14 C15 Ti1 76.79(18)
Si4 C15 Ti1 148.30(19)
C19 C18 C15 112.3(3)
C19 C18 Ti1 77.97(19)
C15 C18 Ti1 70.97(18)
C19 C18 H18 123.9
C15 C18 H18 123.9
Ti1 C18 H18 118.7
C18 C19 C13 107.6(3)
C18 C19 Ti1 68.47(19)
C13 C19 Ti1 78.56(19)
C18 C19 H19 126.2
C13 C19 H19 126.2
Ti1 C19 H19 118.6
N1 C20 H20A 109.5
N1 C20 H20B 109.5
H20A C20 H20B 109.5
N1 C20 H20C 109.5
H20A C20 H20C 109.5
H20B C20 H20C 109.5
N2 C21 H21A 109.5
N2 C21 H21B 109.5
H21A C21 H21B 109.5
N2 C21 H21C 109.5
H21A C21 H21C 109.5
H21B C21 H21C 109.5
C25 C22 N2 106.7(3)
C25 C22 C23 131.0(4)
N2 C22 C23 122.3(3)
C22 C23 H23A 109.5
C22 C23 H23B 109.5
H23A C23 H23B 109.5
C22 C23 H23C 109.5
H23A C23 H23C 109.5
H23B C23 H23C 109.5
C25 C24 H24A 109.5
C25 C24 H24B 109.5
H24A C24 H24B 109.5
C25 C24 H24C 109.5
H24A C24 H24C 109.5
H24B C24 H24C 109.5
C22 C25 N1 106.2(3)
C22 C25 C24 131.3(4)
N1 C25 C24 122.5(3)
C27 C26 C28 108.9(4)
C27 C26 Si3 114.7(3)
C28 C26 Si3 114.1(3)
C27 C26 H26 106.1
C28 C26 H26 106.1
Si3 C26 H26 106.1
C26 C27 H27A 109.5
C26 C27 H27B 109.5
H27A C27 H27B 109.5
C26 C27 H27C 109.5
H27A C27 H27C 109.5
H27B C27 H27C 109.5
C26 C28 H28A 109.5
C26 C28 H28B 109.5
H28A C28 H28B 109.5
C26 C28 H28C 109.5
H28A C28 H28C 109.5
H28B C28 H28C 109.5
C30 C29 H29A 109.5
C30 C29 H29B 109.5
H29A C29 H29B 109.5
C30 C29 H29C 109.5
H29A C29 H29C 109.5
H29B C29 H29C 109.5
C31 C30 C29 109.3(4)
C31 C30 Si3 112.7(3)
C29 C30 Si3 112.8(3)
C31 C30 H30 107.2
C29 C30 H30 107.2
Si3 C30 H30 107.2
C30 C31 H31A 109.5
C30 C31 H31B 109.5
H31A C31 H31B 109.5
C30 C31 H31C 109.5
H31A C31 H31C 109.5
H31B C31 H31C 109.5
C33 C32 H32A 109.5
C33 C32 H32B 109.5
H32A C32 H32B 109.5
C33 C32 H32C 109.5
H32A C32 H32C 109.5
H32B C32 H32C 109.5
C32 C33 C34 110.6(4)
C32 C33 Si3 117.6(4)
C34 C33 Si3 110.6(4)
C32 C33 H33 105.7
C34 C33 H33 105.7
Si3 C33 H33 105.7
C33 C34 H34A 109.5
C33 C34 H34B 109.5
H34A C34 H34B 109.5
C33 C34 H34C 109.5
H34A C34 H34C 109.5
H34B C34 H34C 109.5
C36 C35 H35A 109.5
C36 C35 H35B 109.5
H35A C35 H35B 109.5
C36 C35 H35C 109.5
H35A C35 H35C 109.5
H35B C35 H35C 109.5
C37 C36 C35 110.7(4)
C37 C36 Si2 116.0(3)
C35 C36 Si2 112.6(3)
C37 C36 H36 105.5
C35 C36 H36 105.5
Si2 C36 H36 105.5
C36 C37 H37A 109.5
C36 C37 H37B 109.5
H37A C37 H37B 109.5
C36 C37 H37C 109.5
H37A C37 H37C 109.5
H37B C37 H37C 109.5
C39 C38 H38A 109.5
C39 C38 H38B 109.5
H38A C38 H38B 109.5
C39 C38 H38C 109.5
H38A C38 H38C 109.5
H38B C38 H38C 109.5
C38 C39 C40 109.4(4)
C38 C39 Si2 113.4(3)
C40 C39 Si2 111.8(3)
C38 C39 H39 107.3
C40 C39 H39 107.3
Si2 C39 H39 107.3
C39 C40 H40A 109.5
C39 C40 H40B 109.5
H40A C40 H40B 109.5
C39 C40 H40C 109.5
H40A C40 H40C 109.5
H40B C40 H40C 109.5
C42 C41 H41A 109.5
C42 C41 H41B 109.5
H41A C41 H41B 109.5
C42 C41 H41C 109.5
H41A C41 H41C 109.5
H41B C41 H41C 109.5
C41 C42 C43 107.3(4)
C41 C42 Si2 116.3(3)
C43 C42 Si2 114.4(3)
C41 C42 H42 106.0
C43 C42 H42 106.0
Si2 C42 H42 106.0
C42 C43 H43A 109.5
C42 C43 H43B 109.5
H43A C43 H43B 109.5
C42 C43 H43C 109.5
H43A C43 H43C 109.5
H43B C43 H43C 109.5
C45 C44 H44A 109.5
C45 C44 H44B 109.5
H44A C44 H44B 109.5
C45 C44 H44C 109.5
H44A C44 H44C 109.5
H44B C44 H44C 109.5
C44 C45 C46 108.3(4)
C44 C45 Si4 114.1(3)
C46 C45 Si4 114.4(3)
C44 C45 H45 106.5
C46 C45 H45 106.5
Si4 C45 H45 106.5
C45 C46 H46A 109.5
C45 C46 H46B 109.5
H46A C46 H46B 109.5
C45 C46 H46C 109.5
H46A C46 H46C 109.5
H46B C46 H46C 109.5
C48 C47 H47A 109.5
C48 C47 H47B 109.5
H47A C47 H47B 109.5
C48 C47 H47C 109.5
H47A C47 H47C 109.5
H47B C47 H47C 109.5
C47 C48 C49 109.7(4)
C47 C48 Si4 115.8(3)
C49 C48 Si4 113.0(3)
C47 C48 H48 105.9
C49 C48 H48 105.9
Si4 C48 H48 105.9
C48 C49 H49A 109.5
C48 C49 H49B 109.5
H49A C49 H49B 109.5
C48 C49 H49C 109.5
H49A C49 H49C 109.5
H49B C49 H49C 109.5
C51 C50 H50A 109.5
C51 C50 H50B 109.5
H50A C50 H50B 109.5
C51 C50 H50C 109.5
H50A C50 H50C 109.5
H50B C50 H50C 109.5
C52 C51 C50 108.2(4)
C52 C51 Si4 114.6(3)
C50 C51 Si4 111.0(3)
C52 C51 H51 107.6
C50 C51 H51 107.6
Si4 C51 H51 107.6
C51 C52 H52A 109.5
C51 C52 H52B 109.5
H52A C52 H52B 109.5
C51 C52 H52C 109.5
H52A C52 H52C 109.5
H52B C52 H52C 109.5
C54 C53 H53A 109.5
C54 C53 H53B 109.5
H53A C53 H53B 109.5
C54 C53 H53C 109.5
H53A C53 H53C 109.5
H53B C53 H53C 109.5
C53 C54 C55 110.2(4)
C53 C54 Si1 114.8(3)
C55 C54 Si1 113.6(4)
C53 C54 H54 105.8
C55 C54 H54 105.8
Si1 C54 H54 105.8
C54 C55 H55A 109.5
C54 C55 H55B 109.5
H55A C55 H55B 109.5
C54 C55 H55C 109.5
H55A C55 H55C 109.5
H55B C55 H55C 109.5
C57 C56 H56A 109.5
C57 C56 H56B 109.5
H56A C56 H56B 109.5
C57 C56 H56C 109.5
H56A C56 H56C 109.5
H56B C56 H56C 109.5
C58 C57 C56 117.4(6)
C58 C57 Si1 121.4(5)
C56 C57 Si1 116.0(7)
C58 C57 H57 97.6
C56 C57 H57 97.6
Si1 C57 H57 97.6
C60A C59A H59A 109.5
C60A C59A H59B 109.5
H59A C59A H59B 109.5
C60A C59A H59C 109.5
H59A C59A H59C 109.5
H59B C59A H59C 109.5
C61A C60A C59A 79.2(7)
C61A C60A Si1 110.7(7)
C59A C60A Si1 117.2(6)
C61A C60A H60A 114.9
C59A C60A H60A 114.9
Si1 C60A H60A 114.9
C60A C61A H61A 109.5
C60A C61A H61B 109.5
H61A C61A H61B 109.5
C60A C61A H61C 109.5
H61A C61A H61C 109.5
H61B C61A H61C 109.5
C60B C59B H59D 109.5
C60B C59B H59E 109.5
H59D C59B H59E 109.5
C60B C59B H59F 109.5
H59D C59B H59F 109.5
H59E C59B H59F 109.5
C61B C60B C59B 97.6(9)
C61B C60B Si1 112.6(8)
C59B C60B Si1 88.0(6)
C61B C60B H60B 117.7
C59B C60B H60B 117.7
Si1 C60B H60B 117.7
C60B C61B H61D 109.5
C60B C61B H61E 109.5
H61D C61B H61E 109.5
C60B C61B H61F 109.5
H61D C61B H61F 109.5
H61E C61B H61F 109.5
C57 C58 H58A 109.5
C57 C58 H58B 109.5
H58A C58 H58B 109.5
C57 C58 H58C 109.5
H58A C58 H58C 109.5
H58B C58 H58C 109.5
C1 N1 C25 112.7(3)
C1 N1 C20 125.3(3)
C25 N1 C20 121.9(3)
C1 N2 C22 112.2(3)
C1 N2 C21 125.0(3)
C22 N2 C21 122.8(3)
C60A Si1 C3 108.9(3)
C60A Si1 C54 116.1(3)
C3 Si1 C54 113.26(18)
C60A Si1 C57 102.7(5)
C3 Si1 C57 107.7(3)
C54 Si1 C57 107.3(2)
C3 Si1 C60B 98.1(3)
C54 Si1 C60B 101.3(4)
C57 Si1 C60B 129.1(5)
C7 Si2 C36 107.98(17)
C7 Si2 C42 115.33(16)
C36 Si2 C42 113.6(2)
C7 Si2 C39 104.98(17)
C36 Si2 C39 106.79(19)
C42 Si2 C39 107.48(19)
C12 Si3 C26 112.69(18)
C12 Si3 C30 104.73(17)
C26 Si3 C30 107.1(2)
C12 Si3 C33 109.19(19)
C26 Si3 C33 115.9(2)
C30 Si3 C33 106.4(2)
C15 Si4 C48 110.19(17)
C15 Si4 C45 112.42(16)
C48 Si4 C45 113.68(19)
C15 Si4 C51 105.46(17)
C48 Si4 C51 107.43(18)
C45 Si4 C51 107.15(18)
C1 Ti1 C15 113.94(12)
C1 Ti1 C18 79.98(12)
C15 Ti1 C18 36.23(12)
C1 Ti1 C4 95.24(12)
C15 Ti1 C4 112.44(13)
C18 Ti1 C4 130.55(12)
C1 Ti1 C5 128.55(12)
C15 Ti1 C5 87.35(12)
C18 Ti1 C5 119.34(12)
C4 Ti1 C5 34.67(12)
C1 Ti1 C3 86.05(12)
C15 Ti1 C3 145.67(12)
C18 Ti1 C3 158.77(12)
C4 Ti1 C3 34.85(12)
C5 Ti1 C3 58.94(12)
C1 Ti1 C14 132.22(12)
C15 Ti1 C14 35.81(11)
C18 Ti1 C14 56.83(11)
C4 Ti1 C14 127.26(12)
C5 Ti1 C14 92.89(12)
C3 Ti1 C14 141.01(12)
C1 Ti1 C19 76.86(12)
C15 Ti1 C19 59.04(12)
C18 Ti1 C19 33.56(12)
C4 Ti1 C19 162.73(12)
C5 Ti1 C19 145.61(12)
C3 Ti1 C19 155.21(12)
C14 Ti1 C19 56.08(11)
C1 Ti1 C2 113.68(12)
C15 Ti1 C2 131.73(12)
C18 Ti1 C2 165.63(12)
C4 Ti1 C2 55.42(11)
C5 Ti1 C2 56.43(11)
C3 Ti1 C2 34.23(11)
C14 Ti1 C2 108.83(11)
C19 Ti1 C2 141.82(11)
C1 Ti1 Ti2 132.22(9)
C15 Ti1 Ti2 94.12(9)
C18 Ti1 Ti2 109.79(9)
C4 Ti1 Ti2 109.25(9)
C5 Ti1 Ti2 88.48(8)
C3 Ti1 Ti2 91.44(9)
C14 Ti1 Ti2 58.95(8)
C19 Ti1 Ti2 87.05(8)
C2 Ti1 Ti2 58.12(8)
C1 Ti1 C6 143.19(12)
C15 Ti1 C6 99.20(12)
C18 Ti1 C6 135.21(12)
C4 Ti1 C6 55.75(11)
C5 Ti1 C6 34.14(10)
C3 Ti1 C6 57.15(11)
C14 Ti1 C6 84.24(11)
C19 Ti1 C6 137.12(11)
C2 Ti1 C6 33.00(11)
Ti2 Ti1 C6 55.95(7)
C1 Ti1 C13 106.45(12)
C15 Ti1 C13 57.62(11)
C18 Ti1 C13 54.72(11)
C4 Ti1 C13 158.27(12)
C5 Ti1 C13 123.89(12)
C3 Ti1 C13 145.86(12)
C14 Ti1 C13 32.95(11)
C19 Ti1 C13 32.78(11)
C2 Ti1 C13 114.43(11)
Ti2 Ti1 C13 56.41(8)
C6 Ti1 C13 104.61(11)
C1 Ti1 H1 87.7(15)
C15 Ti1 H1 124.0(15)
C18 Ti1 H1 112.7(15)
C4 Ti1 H1 116.2(15)
C5 Ti1 H1 119.5(16)
C3 Ti1 H1 82.4(15)
C14 Ti1 H1 90.9(15)
C19 Ti1 H1 79.2(15)
C2 Ti1 H1 65.3(16)
Ti2 Ti1 H1 44.8(15)
C6 Ti1 H1 86.6(16)
C13 Ti1 H1 66.9(15)
C11 Ti2 C8 118.76(13)
C11 Ti2 C7 105.11(13)
C8 Ti2 C7 35.74(12)
C11 Ti2 C12 35.70(12)
C8 Ti2 C12 147.28(12)
C7 Ti2 C12 140.37(13)
C11 Ti2 C10 34.86(12)
C8 Ti2 C10 112.61(13)
C7 Ti2 C10 83.21(13)
C12 Ti2 C10 59.85(12)
C11 Ti2 C9 151.22(13)
C8 Ti2 C9 34.71(13)
C7 Ti2 C9 60.02(13)
C12 Ti2 C9 154.72(12)
C10 Ti2 C9 143.23(13)
C11 Ti2 C6 125.38(13)
C8 Ti2 C6 57.38(12)
C7 Ti2 C6 35.66(11)
C12 Ti2 C6 146.39(12)
C10 Ti2 C6 92.17(12)
C9 Ti2 C6 58.17(12)
C11 Ti2 C13 56.94(12)
C8 Ti2 C13 168.89(12)
C7 Ti2 C13 133.31(12)
C12 Ti2 C13 35.27(11)
C10 Ti2 C13 57.50(11)
C9 Ti2 C13 151.52(12)
C6 Ti2 C13 115.32(11)
C11 Ti2 C14 56.98(12)
C8 Ti2 C14 134.77(13)
C7 Ti2 C14 99.11(12)
C12 Ti2 C14 58.90(12)
C10 Ti2 C14 34.51(11)
C9 Ti2 C14 144.11(12)
C6 Ti2 C14 87.53(11)
C13 Ti2 C14 34.20(11)
C11 Ti2 C2 159.93(12)
C8 Ti2 C2 56.42(12)
C7 Ti2 C2 58.82(12)
C12 Ti2 C2 155.70(12)
C10 Ti2 C2 125.78(12)
C9 Ti2 C2 34.24(12)
C6 Ti2 C2 34.56(11)
C13 Ti2 C2 123.43(11)
C14 Ti2 C2 110.71(11)
C11 Ti2 Ti1 114.09(9)
C8 Ti2 Ti1 114.96(9)
C7 Ti2 Ti1 96.80(9)
C12 Ti2 Ti1 97.42(9)
C10 Ti2 Ti1 90.69(8)
C9 Ti2 Ti1 93.02(9)
C6 Ti2 Ti1 62.18(8)
C13 Ti2 Ti1 62.85(8)
C14 Ti2 Ti1 58.57(8)
C2 Ti2 Ti1 60.71(8)
C11 Ti2 H2 96.7(14)
C8 Ti2 H2 87.5(15)
C7 Ti2 H2 122.8(15)
C12 Ti2 H2 79.2(15)
C10 Ti2 H2 131.5(14)
C9 Ti2 H2 75.7(15)
C6 Ti2 H2 133.7(15)
C13 Ti2 H2 102.9(15)
C14 Ti2 H2 136.2(15)
C2 Ti2 H2 102.3(14)
Ti1 Ti2 H2 121.2(14)
C11 Ti2 H1 124.7(16)
C8 Ti2 H1 115.3(16)
C7 Ti2 H1 125.7(15)
C12 Ti2 H1 90.0(16)
C10 Ti2 H1 125.7(16)
C9 Ti2 H1 80.7(16)
C6 Ti2 H1 92.8(15)
C13 Ti2 H1 71.7(16)
C14 Ti2 H1 91.8(16)
C2 Ti2 H1 67.5(15)
Ti1 Ti2 H1 46.4(15)
H2 Ti2 H1 75(2)

loop_
_geom_bond_atom_site_label_1
_geom_bond_atom_site_label_2
_geom_bond_distance
C1 N1 1.359(4)
C1 N2 1.375(4)
C1 Ti1 2.291(4)
C2 C9 1.428(5)
C2 C6 1.443(5)
C2 C3 1.460(5)
C2 Ti2 2.463(3)
C2 Ti1 2.530(3)
C3 C4 1.429(5)
C3 Si1 1.874(4)
C3 Ti1 2.417(3)
C4 C5 1.404(5)
C4 Ti1 2.351(3)
C4 H4 0.9500
C5 C6 1.453(4)
C5 Ti1 2.363(3)
C5 H5 0.9500
C6 C7 1.449(5)
C6 Ti2 2.387(3)
C6 Ti1 2.548(3)
C7 C8 1.436(5)
C7 Si2 1.876(4)
C7 Ti2 2.342(3)
C8 C9 1.409(5)
C8 Ti2 2.338(3)
C8 H8 0.9500
C9 Ti2 2.382(4)
C9 H9 0.9500
C10 C11 1.403(5)
C10 C14 1.429(5)
C10 Ti2 2.352(3)
C10 H10 0.9500
C11 C12 1.436(5)
C11 Ti2 2.331(4)
C11 H11 0.9500
C12 C13 1.449(5)
C12 Si3 1.863(3)
C12 Ti2 2.351(4)
C13 C19 1.432(5)
C13 C14 1.436(5)
C13 Ti2 2.427(3)
C13 Ti1 2.592(3)
C14 C15 1.469(5)
C14 Ti1 2.445(3)
C14 Ti2 2.455(3)
C15 C18 1.449(5)
C15 Si4 1.870(3)
C15 Ti1 2.318(3)
C18 C19 1.392(5)
C18 Ti1 2.343(3)
C18 H18 0.9500
C19 Ti1 2.463(3)
C19 H19 0.9500
C20 N1 1.451(5)
C20 H20A 0.9800
C20 H20B 0.9800
C20 H20C 0.9800
C21 N2 1.447(5)
C21 H21A 0.9800
C21 H21B 0.9800
C21 H21C 0.9800
C22 C25 1.336(5)
C22 N2 1.395(5)
C22 C23 1.497(5)
C23 H23A 0.9800
C23 H23B 0.9800
C23 H23C 0.9800
C24 C25 1.484(5)
C24 H24A 0.9800
C24 H24B 0.9800
C24 H24C 0.9800
C25 N1 1.401(5)
C26 C27 1.523(7)
C26 C28 1.536(6)
C26 Si3 1.895(4)
C26 H26 1.0000
C27 H27A 0.9800
C27 H27B 0.9800
C27 H27C 0.9800
C28 H28A 0.9800
C28 H28B 0.9800
C28 H28C 0.9800
C29 C30 1.535(6)
C29 H29A 0.9800
C29 H29B 0.9800
C29 H29C 0.9800
C30 C31 1.526(6)
C30 Si3 1.899(4)
C30 H30 1.0000
C31 H31A 0.9800
C31 H31B 0.9800
C31 H31C 0.9800
C32 C33 1.511(8)
C32 H32A 0.9800
C32 H32B 0.9800
C32 H32C 0.9800
C33 C34 1.540(7)
C33 Si3 1.909(4)
C33 H33 1.0000
C34 H34A 0.9800
C34 H34B 0.9800
C34 H34C 0.9800
C35 C36 1.537(6)
C35 H35A 0.9800
C35 H35B 0.9800
C35 H35C 0.9800
C36 C37 1.534(6)
C36 Si2 1.895(4)
C36 H36 1.0000
C37 H37A 0.9800
C37 H37B 0.9800
C37 H37C 0.9800
C38 C39 1.510(6)
C38 H38A 0.9800
C38 H38B 0.9800
C38 H38C 0.9800
C39 C40 1.535(5)
C39 Si2 1.903(4)
C39 H39 1.0000
C40 H40A 0.9800
C40 H40B 0.9800
C40 H40C 0.9800
C41 C42 1.533(6)
C41 H41A 0.9800
C41 H41B 0.9800
C41 H41C 0.9800
C42 C43 1.538(6)
C42 Si2 1.900(4)
C42 H42 1.0000
C43 H43A 0.9800
C43 H43B 0.9800
C43 H43C 0.9800
C44 C45 1.532(6)
C44 H44A 0.9800
C44 H44B 0.9800
C44 H44C 0.9800
C45 C46 1.537(6)
C45 Si4 1.903(4)
C45 H45 1.0000
C46 H46A 0.9800
C46 H46B 0.9800
C46 H46C 0.9800
C47 C48 1.538(6)
C47 H47A 0.9800
C47 H47B 0.9800
C47 H47C 0.9800
C48 C49 1.539(5)
C48 Si4 1.887(4)
C48 H48 1.0000
C49 H49A 0.9800
C49 H49B 0.9800
C49 H49C 0.9800
C50 C51 1.535(5)
C50 H50A 0.9800
C50 H50B 0.9800
C50 H50C 0.9800
C51 C52 1.529(5)
C51 Si4 1.904(4)
C51 H51 1.0000
C52 H52A 0.9800
C52 H52B 0.9800
C52 H52C 0.9800
C53 C54 1.513(6)
C53 H53A 0.9800
C53 H53B 0.9800
C53 H53C 0.9800
C54 C55 1.545(6)
C54 Si1 1.907(4)
C54 H54 1.0000
C55 H55A 0.9800
C55 H55B 0.9800
C55 H55C 0.9800
C56 C57 1.496(9)
C56 H56A 0.9800
C56 H56B 0.9800
C56 H56C 0.9800
C57 C58 1.390(10)
C57 Si1 1.910(8)
C57 H57 1.0000
C59A C60A 1.715(12)
C59A H59A 0.9800
C59A H59B 0.9800
C59A H59C 0.9800
C60A C61A 1.560(12)
C60A Si1 1.835(9)
C60A H60A 1.0000
C61A H61A 0.9800
C61A H61B 0.9800
C61A H61C 0.9800
C59B C60B 1.954(18)
C59B H59D 0.9800
C59B H59E 0.9800
C59B H59F 0.9800
C60B C61B 1.507(15)
C60B Si1 2.113(12)
C60B H60B 1.0000
C61B H61D 0.9800
C61B H61E 0.9800
C61B H61F 0.9800
C58 H58A 0.9800
C58 H58B 0.9800
C58 H58C 0.9800
Ti1 Ti2 2.5413(8)
Ti1 H1 1.84(5)
Ti2 H2 1.74(4)
Ti2 H1 1.79(5)

loop_
_geom_torsion_atom_site_label_1
_geom_torsion_atom_site_label_2
_geom_torsion_atom_site_label_3
_geom_torsion_atom_site_label_4
_geom_torsion
C9 C2 C3 C4 -171.7(4)
C6 C2 C3 C4 2.3(4)
Ti2 C2 C3 C4 81.8(3)
Ti1 C2 C3 C4 65.3(2)
C9 C2 C3 Si1 -16.8(7)
C6 C2 C3 Si1 157.1(3)
Ti2 C2 C3 Si1 -123.3(3)
Ti1 C2 C3 Si1 -139.8(3)
C9 C2 C3 Ti1 123.0(5)
C6 C2 C3 Ti1 -63.0(2)
Ti2 C2 C3 Ti1 16.5(2)
C2 C3 C4 C5 -6.1(4)
Si1 C3 C4 C5 -161.1(3)
Ti1 C3 C4 C5 64.3(3)
C2 C3 C4 Ti1 -70.5(2)
Si1 C3 C4 Ti1 134.5(3)
C3 C4 C5 C6 7.6(4)
Ti1 C4 C5 C6 73.1(2)
C3 C4 C5 Ti1 -65.6(2)
C9 C2 C6 C7 3.1(4)
C3 C2 C6 C7 -173.1(3)
Ti2 C2 C6 C7 62.8(2)
Ti1 C2 C6 C7 127.3(3)
C9 C2 C6 C5 178.2(3)
C3 C2 C6 C5 2.1(4)
Ti2 C2 C6 C5 -122.1(2)
Ti1 C2 C6 C5 -57.6(2)
C9 C2 C6 Ti2 -59.7(2)
C3 C2 C6 Ti2 124.2(3)
Ti1 C2 C6 Ti2 64.53(6)
C9 C2 C6 Ti1 -124.2(3)
C3 C2 C6 Ti1 59.6(2)
Ti2 C2 C6 Ti1 -64.53(6)
C4 C5 C6 C2 -5.7(4)
Ti1 C5 C6 C2 62.0(2)
C4 C5 C6 C7 166.5(4)
Ti1 C5 C6 C7 -125.8(5)
C4 C5 C6 Ti2 -89.2(3)
Ti1 C5 C6 Ti2 -21.5(2)
C4 C5 C6 Ti1 -67.7(2)
C2 C6 C7 C8 0.2(4)
C5 C6 C7 C8 -171.8(4)
Ti2 C6 C7 C8 66.3(2)
Ti1 C6 C7 C8 83.8(3)
C2 C6 C7 Si2 144.3(3)
C5 C6 C7 Si2 -27.8(7)
Ti2 C6 C7 Si2 -149.7(3)
Ti1 C6 C7 Si2 -132.1(3)
C2 C6 C7 Ti2 -66.1(2)
C5 C6 C7 Ti2 121.9(5)
Ti1 C6 C7 Ti2 17.6(2)
C6 C7 C8 C9 -3.6(4)
Si2 C7 C8 C9 -153.3(3)
Ti2 C7 C8 C9 64.1(3)
C6 C7 C8 Ti2 -67.6(2)
Si2 C7 C8 Ti2 142.6(2)
C7 C8 C9 C2 5.5(4)
Ti2 C8 C9 C2 68.4(2)
C7 C8 C9 Ti2 -62.9(3)
C6 C2 C9 C8 -5.1(4)
C3 C2 C9 C8 168.9(4)
Ti2 C2 C9 C8 -64.9(2)
Ti1 C2 C9 C8 -88.3(3)
C6 C2 C9 Ti2 59.8(2)
C3 C2 C9 Ti2 -126.2(5)
Ti1 C2 C9 Ti2 -23.4(2)
C14 C10 C11 C12 5.5(4)
Ti2 C10 C11 C12 -63.4(3)
C14 C10 C11 Ti2 69.0(2)
C10 C11 C12 C13 -5.2(4)
Ti2 C11 C12 C13 -68.9(2)
C10 C11 C12 Si3 -167.8(3)
Ti2 C11 C12 Si3 128.5(3)
C10 C11 C12 Ti2 63.7(3)
C11 C12 C13 C19 -173.3(4)
Si3 C12 C13 C19 -12.0(7)
Ti2 C12 C13 C19 120.6(5)
C11 C12 C13 C14 2.9(4)
Si3 C12 C13 C14 164.2(3)
Ti2 C12 C13 C14 -63.2(2)
C11 C12 C13 Ti2 66.1(2)
Si3 C12 C13 Ti2 -132.6(3)
C11 C12 C13 Ti1 80.2(3)
Si3 C12 C13 Ti1 -118.5(3)
Ti2 C12 C13 Ti1 14.0(2)
C11 C10 C14 C13 -3.4(4)
Ti2 C10 C14 C13 62.2(2)
C11 C10 C14 C15 167.8(4)
Ti2 C10 C14 C15 -126.5(5)
C11 C10 C14 Ti1 -92.1(3)
Ti2 C10 C14 Ti1 -26.5(2)
C11 C10 C14 Ti2 -65.6(2)
C19 C13 C14 C10 177.8(3)
C12 C13 C14 C10 0.2(4)
Ti2 C13 C14 C10 -60.2(2)
Ti1 C13 C14 C10 -124.6(3)
C19 C13 C14 C15 3.4(4)
C12 C13 C14 C15 -174.2(3)
Ti2 C13 C14 C15 125.3(3)
Ti1 C13 C14 C15 61.0(2)
C19 C13 C14 Ti1 -57.6(2)
C12 C13 C14 Ti1 124.9(3)
Ti2 C13 C14 Ti1 64.39(7)
C19 C13 C14 Ti2 -121.9(2)
C12 C13 C14 Ti2 60.5(2)
Ti1 C13 C14 Ti2 -64.39(7)
C10 C14 C15 C18 -170.9(4)
C13 C14 C15 C18 0.2(4)
Ti1 C14 C15 C18 68.6(2)
Ti2 C14 C15 C18 82.4(3)
C10 C14 C15 Si4 -34.0(6)
C13 C14 C15 Si4 137.1(3)
Ti1 C14 C15 Si4 -154.4(3)
Ti2 C14 C15 Si4 -140.6(2)
C10 C14 C15 Ti1 120.4(5)
C13 C14 C15 Ti1 -68.5(2)
Ti2 C14 C15 Ti1 13.8(2)
C14 C15 C18 C19 -3.9(4)
Si4 C15 C18 C19 -144.9(3)
Ti1 C15 C18 C19 67.7(3)
C14 C15 C18 Ti1 -71.6(2)
Si4 C15 C18 Ti1 147.4(2)
C15 C18 C19 C13 6.2(4)
Ti1 C18 C19 C13 69.6(2)
C15 C18 C19 Ti1 -63.4(2)
C14 C13 C19 C18 -5.7(4)
C12 C13 C19 C18 170.5(4)
Ti2 C13 C19 C18 -87.8(3)
Ti1 C13 C19 C18 -62.8(2)
C14 C13 C19 Ti1 57.1(2)
C12 C13 C19 Ti1 -126.7(5)
Ti2 C13 C19 Ti1 -25.0(2)
N2 C22 C25 N1 -0.1(4)
C23 C22 C25 N1 -179.9(4)
N2 C22 C25 C24 178.8(4)
C23 C22 C25 C24 -1.0(8)
N2 C1 N1 C25 -0.2(4)
Ti1 C1 N1 C25 169.6(3)
N2 C1 N1 C20 -177.2(3)
Ti1 C1 N1 C20 -7.3(6)
C22 C25 N1 C1 0.2(4)
C24 C25 N1 C1 -178.8(4)
C22 C25 N1 C20 177.3(3)
C24 C25 N1 C20 -1.7(6)
N1 C1 N2 C22 0.1(4)
Ti1 C1 N2 C22 -171.1(3)
N1 C1 N2 C21 177.1(3)
Ti1 C1 N2 C21 5.9(5)
C25 C22 N2 C1 0.0(5)
C23 C22 N2 C1 179.8(4)
C25 C22 N2 C21 -177.0(4)
C23 C22 N2 C21 2.7(6)
C61A C60A Si1 C3 90.4(6)
C59A C60A Si1 C3 2.1(8)
C61A C60A Si1 C54 -38.9(8)
C59A C60A Si1 C54 -127.2(7)
C61A C60A Si1 C57 -155.6(6)
C59A C60A Si1 C57 116.1(7)
C61A C60A Si1 C60B 21.2(9)
C59A C60A Si1 C60B -67.0(11)
C4 C3 Si1 C60A 86.8(5)
C2 C3 Si1 C60A -62.9(5)
Ti1 C3 Si1 C60A -174.7(4)
C4 C3 Si1 C54 -142.4(3)
C2 C3 Si1 C54 67.9(3)
Ti1 C3 Si1 C54 -43.9(3)
C4 C3 Si1 C57 -23.9(4)
C2 C3 Si1 C57 -173.6(4)
Ti1 C3 Si1 C57 74.6(4)
C4 C3 Si1 C60B 111.6(5)
C2 C3 Si1 C60B -38.1(5)
Ti1 C3 Si1 C60B -149.9(4)
C8 C7 Si2 C36 -33.7(3)
C6 C7 Si2 C36 -174.0(3)
Ti2 C7 Si2 C36 62.6(4)
C8 C7 Si2 C42 -162.0(3)
C6 C7 Si2 C42 57.7(4)
Ti2 C7 Si2 C42 -65.6(4)
C8 C7 Si2 C39 80.0(3)
C6 C7 Si2 C39 -60.4(4)
Ti2 C7 Si2 C39 176.3(3)
C37 C36 Si2 C7 -58.0(4)
C35 C36 Si2 C7 173.1(4)
C37 C36 Si2 C42 71.3(4)
C35 C36 Si2 C42 -57.7(4)
C37 C36 Si2 C39 -170.4(4)
C35 C36 Si2 C39 60.6(4)
C11 C12 Si3 C26 -157.0(3)
C13 C12 Si3 C26 45.1(4)
Ti2 C12 Si3 C26 -62.0(3)
C11 C12 Si3 C30 86.9(3)
C13 C12 Si3 C30 -71.0(4)
Ti2 C12 Si3 C30 -178.1(2)
C11 C12 Si3 C33 -26.7(4)
C13 C12 Si3 C33 175.4(3)
Ti2 C12 Si3 C33 68.3(3)
C27 C26 Si3 C12 80.2(4)
C28 C26 Si3 C12 -153.2(4)
C27 C26 Si3 C30 -165.2(3)
C28 C26 Si3 C30 -38.5(4)
C27 C26 Si3 C33 -46.7(4)
C28 C26 Si3 C33 80.0(4)
C31 C30 Si3 C12 63.6(4)
C29 C30 Si3 C12 -60.8(3)
C31 C30 Si3 C26 -56.3(4)
C29 C30 Si3 C26 179.3(3)
C31 C30 Si3 C33 179.1(3)
C29 C30 Si3 C33 54.7(4)
C18 C15 Si4 C48 -56.3(3)
C14 C15 Si4 C48 172.2(3)
Ti1 C15 Si4 C48 45.3(4)
C18 C15 Si4 C45 175.7(3)
C14 C15 Si4 C45 44.2(4)
Ti1 C15 Si4 C45 -82.6(4)
C18 C15 Si4 C51 59.3(3)
C14 C15 Si4 C51 -72.2(3)
Ti1 C15 Si4 C51 161.0(3)
C47 C48 Si4 C15 -62.9(3)
C49 C48 Si4 C15 169.4(3)
C47 C48 Si4 C45 64.3(4)
C49 C48 Si4 C45 -63.4(4)
C47 C48 Si4 C51 -177.3(3)
C49 C48 Si4 C51 55.0(4)
